data_2244084
loop_
_publ_author_name
'Atio\(glu, Zeliha'
'Akkurt, Mehmet'
'Shikhaliyev, Namiq Q.'
'Mammadova, Naila A.'
'Babayeva, Gulnara V.'
'Khrustalev, Victor N.'
'Bhattarai, Ajaya'

_publ_section_title
;
 Crystal structure and Hirshfeld surface analysis of
 (<i>E</i>)-1-[2,2-dibromo-1-(4-nitrophenyl)ethenyl]-2-(4-fluorophenyl)diazene
;
_journal_coeditor_code WM5642
_journal_issue 5
_journal_name_full 'Acta Crystallographica Section E'
_journal_page_first 530
_journal_page_last 535
_journal_paper_doi 10.1107/S2056989022004388
_journal_volume 78
_journal_year 2022
_chemical_formula_iupac 'C14 H8 Br2 F N3 O2'
_chemical_formula_moiety 'C14 H8 Br2 F N3 O2'
_chemical_formula_sum 'C14 H8 Br2 F N3 O2'
_chemical_formula_weight 429.05
_chemical_name_systematic
;
(<i>E</i>)-1-[2,2-Dibromo-1-(4-nitrophenyl)ethenyl]-2-(4-fluorophenyl)diazene
;
_space_group_crystal_system monoclinic
_space_group_IT_number 14
_space_group_name_Hall '-P 2ybc'
_space_group_name_H-M_alt 'P 1 21/c 1'
_atom_sites_solution_hydrogens geom
_atom_sites_solution_primary direct
_atom_sites_solution_secondary difmap
_audit_creation_method SHELXL-2018/3
_cell_angle_alpha 90
_cell_angle_beta 96.8470(6)
_cell_angle_gamma 90
_cell_formula_units_Z 4
_cell_length_a 16.0658(2)
_cell_length_b 7.03290(10)
_cell_length_c 12.7934(2)
_cell_measurement_reflns_used 9926
_cell_measurement_temperature 100(2)
_cell_measurement_theta_max 33.15
_cell_measurement_theta_min 3.17
_cell_volume 1435.21(4)
_computing_cell_refinement
;
SAINT (Bruker, 2018)
;
_computing_data_collection
;
<i>APEX3</i> (Bruker, 2018)
;
_computing_data_reduction
;
SAINT (Bruker, 2018)
;
_computing_molecular_graphics
;
ORTEP-3 for Windows (Farrugia, 2012)
;
_computing_publication_material
;
PLATON (Spek, 2020)
;
_computing_structure_refinement
;
SHELXL2018 (Sheldrick, 2015b)
;
_computing_structure_solution
;
SHELXT (Sheldrick, 2015a)
;
_diffrn_ambient_temperature 100(2)
_diffrn_detector_area_resol_mean 7.31
_diffrn_measured_fraction_theta_full 0.999
_diffrn_measured_fraction_theta_max 1.000
_diffrn_measurement_device_type 'Bruker AXS D8 QUEST, Photon III detector'
_diffrn_measurement_method '\f and \w shutterless scans'
_diffrn_radiation_monochromator graphite
_diffrn_radiation_type MoK\a
_diffrn_radiation_wavelength 0.71073
_diffrn_reflns_av_R_equivalents 0.1017
_diffrn_reflns_av_unetI/netI 0.0385
_diffrn_reflns_limit_h_max 22
_diffrn_reflns_limit_h_min -22
_diffrn_reflns_limit_k_max 9
_diffrn_reflns_limit_k_min -9
_diffrn_reflns_limit_l_max 17
_diffrn_reflns_limit_l_min -17
_diffrn_reflns_number 44165
_diffrn_reflns_theta_full 25.242
_diffrn_reflns_theta_max 30.000
_diffrn_reflns_theta_min 2.554
_diffrn_source 'fine-focus sealed X-Ray tube'
_exptl_absorpt_coefficient_mu 5.669
_exptl_absorpt_correction_T_max 0.7465
_exptl_absorpt_correction_T_min 0.4145
_exptl_absorpt_correction_type multi-scan
_exptl_absorpt_process_details
;
(SADABS; Krause <i>et al.</i>,  2015)
;
_exptl_crystal_colour 'light red'
_exptl_crystal_density_diffrn 1.986
_exptl_crystal_density_method 'not measured'
_exptl_crystal_description plate
_exptl_crystal_F_000 832
_exptl_crystal_size_max 0.37
_exptl_crystal_size_mid 0.21
_exptl_crystal_size_min 0.08
_refine_diff_density_max 1.997
_refine_diff_density_min -1.043
_refine_ls_extinction_method none
_refine_ls_goodness_of_fit_ref 1.049
_refine_ls_hydrogen_treatment constr
_refine_ls_matrix_type full
_refine_ls_number_parameters 199
_refine_ls_number_reflns 4177
_refine_ls_number_restraints 0
_refine_ls_restrained_S_all 1.049
_refine_ls_R_factor_all 0.0377
_refine_ls_R_factor_gt 0.0344
_refine_ls_shift/su_max 0.000
_refine_ls_shift/su_mean 0.000
_refine_ls_structure_factor_coef Fsqd
_refine_ls_weighting_details 'w=1/[\s^2^(Fo^2^)+(0.0647P)^2^+0.5442P] where P=(Fo^2^+2Fc^2^)/3'
_refine_ls_weighting_scheme calc
_refine_ls_wR_factor_gt 0.0926
_refine_ls_wR_factor_ref 0.0955
_reflns_number_gt 3809
_reflns_number_total 4177
_reflns_threshold_expression 'I > 2\s(I)'
_cod_data_source_file wm5642sup1.cif
_cod_data_source_block I
_cod_original_sg_symbol_H-M 'P 21/c'
_cod_database_code 2244084
_shelx_space_group_comment
;
The symmetry employed for this shelxl refinement is uniquely defined
by the following loop, which should always be used as a source of
symmetry information in preference to the above space-group names.
They are only intended as comments.
;
_shelx_estimated_absorpt_t_min 0.228
_shelx_estimated_absorpt_t_max 0.660

loop_
_space_group_symop_operation_xyz
'x, y, z'
'-x, y+1/2, -z+1/2'
'-x, -y, -z'
'x, -y-1/2, z-1/2'

loop_
_atom_site_type_symbol
_atom_site_label
_atom_site_fract_x
_atom_site_fract_y
_atom_site_fract_z
_atom_site_U_iso_or_equiv
_atom_site_adp_type
_atom_site_calc_flag
_atom_site_occupancy
_atom_site_disorder_assembly
_atom_site_disorder_group
Br Br1 0.07857(2) 0.35922(3) 0.08663(2) 0.01718(8) Uani d 1 . .
Br Br2 0.02778(2) 0.28084(3) 0.31239(2) 0.02246(8) Uani d 1 . .
C C1 0.10911(13) 0.3752(3) 0.23267(15) 0.0143(3) Uani d 1 . .
C C2 0.18336(12) 0.4450(3) 0.27612(15) 0.0135(3) Uani d 1 . .
C C3 0.20411(12) 0.4693(3) 0.39184(15) 0.0131(3) Uani d 1 . .
C C4 0.26892(13) 0.3653(3) 0.44734(16) 0.0151(4) Uani d 1 . .
H H4 0.301935 0.282209 0.410651 0.018 Uiso calc 1 . .
C C5 0.28537(13) 0.3827(3) 0.55606(16) 0.0148(3) Uani d 1 . .
H H5 0.329792 0.313645 0.594394 0.018 Uiso calc 1 . .
C C6 0.23537(13) 0.5033(3) 0.60701(15) 0.0141(3) Uani d 1 . .
C C7 0.17169(13) 0.6115(3) 0.55419(16) 0.0158(4) Uani d 1 . .
H H7 0.139047 0.694455 0.591491 0.019 Uiso calc 1 . .
C C8 0.15669(12) 0.5958(3) 0.44533(15) 0.0143(3) Uani d 1 . .
H H8 0.114268 0.670850 0.407127 0.017 Uiso calc 1 . .
N N1 0.24975(12) 0.5135(2) 0.72236(14) 0.0178(3) Uani d 1 . .
O O1 0.19544(12) 0.5861(2) 0.76893(13) 0.0259(3) Uani d 1 . .
O O2 0.31534(11) 0.4454(2) 0.76654(12) 0.0245(3) Uani d 1 . .
N N2 0.23866(11) 0.4967(2) 0.20300(13) 0.0153(3) Uani d 1 . .
N N3 0.31074(11) 0.5492(3) 0.24360(14) 0.0165(3) Uani d 1 . .
C C9 0.36346(12) 0.6039(3) 0.16716(15) 0.0144(3) Uani d 1 . .
C C10 0.33917(13) 0.6020(3) 0.05795(16) 0.0158(4) Uani d 1 . .
H H10 0.285307 0.556049 0.030764 0.019 Uiso calc 1 . .
C C11 0.39360(14) 0.6669(3) -0.00982(16) 0.0177(4) Uani d 1 . .
H H11 0.377788 0.667540 -0.083780 0.021 Uiso calc 1 . .
C C12 0.47214(14) 0.7314(3) 0.03294(17) 0.0185(4) Uani d 1 . .
C C13 0.49862(14) 0.7325(3) 0.13950(18) 0.0203(4) Uani d 1 . .
H H13 0.553030 0.776322 0.165862 0.024 Uiso calc 1 . .
C C14 0.44330(14) 0.6675(3) 0.20716(17) 0.0186(4) Uani d 1 . .
H H14 0.459864 0.666418 0.280965 0.022 Uiso calc 1 . .
F F1 0.52527(9) 0.7950(2) -0.03383(11) 0.0261(3) Uani d 1 . .

loop_
_atom_site_aniso_label
_atom_site_aniso_U_11
_atom_site_aniso_U_22
_atom_site_aniso_U_33
_atom_site_aniso_U_12
_atom_site_aniso_U_13
_atom_site_aniso_U_23
Br1 0.01901(12) 0.01931(12) 0.01257(11) 0.00170(7) -0.00084(8) -0.00163(6)
Br2 0.02126(13) 0.02844(14) 0.01798(12) -0.00940(8) 0.00360(8) 0.00113(8)
C1 0.0179(9) 0.0133(8) 0.0121(8) -0.0006(7) 0.0030(7) 0.0007(6)
C2 0.0173(8) 0.0111(8) 0.0124(8) 0.0016(6) 0.0022(6) 0.0007(6)
C3 0.0144(8) 0.0131(8) 0.0118(8) -0.0003(6) 0.0022(6) 0.0005(6)
C4 0.0176(9) 0.0159(9) 0.0124(8) 0.0025(7) 0.0038(7) 0.0002(6)
C5 0.0165(8) 0.0144(8) 0.0134(8) 0.0000(7) 0.0013(7) 0.0020(7)
C6 0.0196(9) 0.0124(8) 0.0105(8) -0.0044(7) 0.0027(7) -0.0002(6)
C7 0.0197(9) 0.0124(8) 0.0159(9) 0.0001(7) 0.0052(7) -0.0017(7)
C8 0.0156(8) 0.0133(8) 0.0142(8) 0.0016(7) 0.0023(7) 0.0000(7)
N1 0.0269(9) 0.0122(7) 0.0147(8) -0.0054(6) 0.0037(6) -0.0008(6)
O1 0.0394(9) 0.0243(8) 0.0159(7) 0.0010(7) 0.0107(7) -0.0038(6)
O2 0.0325(9) 0.0245(8) 0.0150(7) -0.0041(7) -0.0029(6) 0.0020(6)
N2 0.0182(8) 0.0141(7) 0.0139(7) 0.0018(6) 0.0026(6) 0.0002(6)
N3 0.0192(8) 0.0158(8) 0.0148(7) 0.0010(6) 0.0034(6) 0.0005(6)
C9 0.0172(9) 0.0133(8) 0.0128(8) 0.0019(7) 0.0026(7) -0.0002(7)
C10 0.0179(9) 0.0154(8) 0.0140(8) 0.0004(7) 0.0012(7) -0.0010(7)
C11 0.0212(9) 0.0184(9) 0.0132(8) -0.0013(8) 0.0015(7) -0.0007(7)
C12 0.0194(9) 0.0183(9) 0.0188(9) -0.0006(7) 0.0062(8) 0.0009(7)
C13 0.0168(9) 0.0232(10) 0.0205(10) -0.0025(8) 0.0012(8) -0.0018(8)
C14 0.0198(9) 0.0217(9) 0.0140(9) -0.0006(8) 0.0004(7) -0.0017(7)
F1 0.0239(7) 0.0354(8) 0.0202(6) -0.0064(6) 0.0081(5) 0.0037(6)

loop_
_atom_type_symbol
_atom_type_description
_atom_type_scat_dispersion_real
_atom_type_scat_dispersion_imag
_atom_type_scat_source
C C 0.0033 0.0016 'International Tables Vol C Tables 4.2.6.8 and 6.1.1.4'
H H 0.0000 0.0000 'International Tables Vol C Tables 4.2.6.8 and 6.1.1.4'
N N 0.0061 0.0033 'International Tables Vol C Tables 4.2.6.8 and 6.1.1.4'
O O 0.0106 0.0060 'International Tables Vol C Tables 4.2.6.8 and 6.1.1.4'
F F 0.0171 0.0103 'International Tables Vol C Tables 4.2.6.8 and 6.1.1.4'
Br Br -0.2901 2.4595 'International Tables Vol C Tables 4.2.6.8 and 6.1.1.4'

loop_
_geom_angle_atom_site_label_1
_geom_angle_atom_site_label_2
_geom_angle_atom_site_label_3
_geom_angle_site_symmetry_1
_geom_angle_site_symmetry_3
_geom_angle
_geom_angle_publ_flag
C2 C1 Br2 . . 123.06(15) ?
C2 C1 Br1 . . 123.08(15) ?
Br2 C1 Br1 . . 113.85(10) ?
C1 C2 N2 . . 114.61(17) ?
C1 C2 C3 . . 122.32(17) ?
N2 C2 C3 . . 123.05(17) ?
C4 C3 C8 . . 120.02(18) ?
C4 C3 C2 . . 120.73(17) ?
C8 C3 C2 . . 119.23(17) ?
C5 C4 C3 . . 120.28(18) ?
C5 C4 H4 . . 119.9 ?
C3 C4 H4 . . 119.9 ?
C6 C5 C4 . . 118.27(18) ?
C6 C5 H5 . . 120.9 ?
C4 C5 H5 . . 120.9 ?
C5 C6 C7 . . 122.93(18) ?
C5 C6 N1 . . 118.21(18) ?
C7 C6 N1 . . 118.85(17) ?
C6 C7 C8 . . 118.38(18) ?
C6 C7 H7 . . 120.8 ?
C8 C7 H7 . . 120.8 ?
C7 C8 C3 . . 120.04(18) ?
C7 C8 H8 . . 120.0 ?
C3 C8 H8 . . 120.0 ?
O1 N1 O2 . . 123.97(19) ?
O1 N1 C6 . . 118.25(18) ?
O2 N1 C6 . . 117.77(17) ?
N3 N2 C2 . . 114.84(17) ?
N2 N3 C9 . . 112.81(17) ?
C14 C9 C10 . . 120.10(19) ?
C14 C9 N3 . . 115.55(18) ?
C10 C9 N3 . . 124.33(18) ?
C11 C10 C9 . . 119.98(19) ?
C11 C10 H10 . . 120.0 ?
C9 C10 H10 . . 120.0 ?
C10 C11 C12 . . 118.29(19) ?
C10 C11 H11 . . 120.9 ?
C12 C11 H11 . . 120.9 ?
F1 C12 C13 . . 118.6(2) ?
F1 C12 C11 . . 118.07(19) ?
C13 C12 C11 . . 123.3(2) ?
C12 C13 C14 . . 118.0(2) ?
C12 C13 H13 . . 121.0 ?
C14 C13 H13 . . 121.0 ?
C13 C14 C9 . . 120.3(2) ?
C13 C14 H14 . . 119.8 ?
C9 C14 H14 . . 119.8 ?

loop_
_geom_bond_atom_site_label_1
_geom_bond_atom_site_label_2
_geom_bond_site_symmetry_2
_geom_bond_distance
_geom_bond_publ_flag
Br1 C1 . 1.878(2) ?
Br2 C1 . 1.872(2) ?
C1 C2 . 1.347(3) ?
C2 N2 . 1.412(3) ?
C2 C3 . 1.488(3) ?
C3 C4 . 1.395(3) ?
C3 C8 . 1.402(3) ?
C4 C5 . 1.390(3) ?
C4 H4 . 0.9500 ?
C5 C6 . 1.384(3) ?
C5 H5 . 0.9500 ?
C6 C7 . 1.385(3) ?
C6 N1 . 1.468(2) ?
C7 C8 . 1.389(3) ?
C7 H7 . 0.9500 ?
C8 H8 . 0.9500 ?
N1 O1 . 1.225(2) ?
N1 O2 . 1.232(3) ?
N2 N3 . 1.266(2) ?
N3 C9 . 1.421(3) ?
C9 C14 . 1.397(3) ?
C9 C10 . 1.405(3) ?
C10 C11 . 1.380(3) ?
C10 H10 . 0.9500 ?
C11 C12 . 1.390(3) ?
C11 H11 . 0.9500 ?
C12 F1 . 1.354(2) ?
C12 C13 . 1.379(3) ?
C13 C14 . 1.390(3) ?
C13 H13 . 0.9500 ?
C14 H14 . 0.9500 ?

loop_
_geom_hbond_atom_site_label_D
_geom_hbond_atom_site_label_H
_geom_hbond_atom_site_label_A
_geom_hbond_site_symmetry_A
_geom_hbond_distance_DH
_geom_hbond_distance_HA
_geom_hbond_distance_DA
_geom_hbond_angle_DHA
_geom_hbond_publ_flag
C4 H4 O2 4_565 0.95 2.47 3.331(3) 151.00 yes
C5 H5 F1 2_645 0.95 2.54 3.150(3) 122.00 yes
C11 H11 O2 1_554 0.95 2.58 3.367(3) 140.00 yes
C14 H14 F1 4_576 0.95 2.49 3.427(3) 169.00 yes

loop_
_geom_torsion_atom_site_label_1
_geom_torsion_atom_site_label_2
_geom_torsion_atom_site_label_3
_geom_torsion_atom_site_label_4
_geom_torsion_site_symmetry_1
_geom_torsion_site_symmetry_2
_geom_torsion_site_symmetry_3
_geom_torsion_site_symmetry_4
_geom_torsion
_geom_torsion_publ_flag
Br2 C1 C2 N2 . . . . 175.66(13) ?
Br1 C1 C2 N2 . . . . -3.1(3) ?
Br2 C1 C2 C3 . . . . -5.6(3) ?
Br1 C1 C2 C3 . . . . 175.56(14) ?
C1 C2 C3 C4 . . . . 115.8(2) ?
N2 C2 C3 C4 . . . . -65.7(3) ?
C1 C2 C3 C8 . . . . -63.1(3) ?
N2 C2 C3 C8 . . . . 115.5(2) ?
C8 C3 C4 C5 . . . . 1.7(3) ?
C2 C3 C4 C5 . . . . -177.12(18) ?
C3 C4 C5 C6 . . . . 0.8(3) ?
C4 C5 C6 C7 . . . . -2.1(3) ?
C4 C5 C6 N1 . . . . 176.62(18) ?
C5 C6 C7 C8 . . . . 1.0(3) ?
N1 C6 C7 C8 . . . . -177.77(17) ?
C6 C7 C8 C3 . . . . 1.5(3) ?
C4 C3 C8 C7 . . . . -2.9(3) ?
C2 C3 C8 C7 . . . . 175.96(18) ?
C5 C6 N1 O1 . . . . -164.51(19) ?
C7 C6 N1 O1 . . . . 14.3(3) ?
C5 C6 N1 O2 . . . . 14.4(3) ?
C7 C6 N1 O2 . . . . -166.82(18) ?
C1 C2 N2 N3 . . . . -175.03(18) ?
C3 C2 N2 N3 . . . . 6.3(3) ?
C2 N2 N3 C9 . . . . -178.63(16) ?
N2 N3 C9 C14 . . . . 178.57(18) ?
N2 N3 C9 C10 . . . . 0.4(3) ?
C14 C9 C10 C11 . . . . -1.4(3) ?
N3 C9 C10 C11 . . . . 176.7(2) ?
C9 C10 C11 C12 . . . . 0.6(3) ?
C10 C11 C12 F1 . . . . -179.95(19) ?
C10 C11 C12 C13 . . . . 0.5(3) ?
F1 C12 C13 C14 . . . . 179.7(2) ?
C11 C12 C13 C14 . . . . -0.7(3) ?
C12 C13 C14 C9 . . . . -0.1(3) ?
C10 C9 C14 C13 . . . . 1.2(3) ?
N3 C9 C14 C13 . . . . -177.1(2) ?

_cod_database_fobs_code 2244084
